data_4348818
loop_
_publ_author_name
'Falaise, Cl\'ement'
'Delille, Jason'
'Volkringer, Christophe'
'Vezin, Herv\'e'
'Rabu, Pierre'
'Loiseau, Thierry'

_publ_section_title
;
 Series of Hydrated Heterometallic Uranyl-Cobalt(II) Coordination Polymers
 with Aromatic Polycarboxylate Ligands: Formation of U&#x2550;O-Co Bonding
 upon Dehydration Process.
;
_journal_issue 20
_journal_name_full 'Inorganic chemistry'
_journal_page_first 10453
_journal_page_last 10466
_journal_paper_doi 10.1021/acs.inorgchem.6b01697
_journal_volume 55
_journal_year 2016
_chemical_formula_sum 'C12 Co O14 U'
_chemical_formula_weight 665.08
_space_group_IT_number 4
_space_group_name_Hall 'P 2yb'
_space_group_name_H-M_alt 'P 1 21 1'
_symmetry_cell_setting monoclinic
_symmetry_space_group_name_H-M 'P 1 21 1'
_atom_sites_solution_hydrogens none
_atom_sites_solution_primary direct
_atom_sites_solution_secondary difmap
_audit_creation_method SHELXL-97
_cell_angle_alpha 90.00
_cell_angle_beta 94.346(6)
_cell_angle_gamma 90.00
_cell_formula_units_Z 2
_cell_length_a 5.8725(5)
_cell_length_b 17.3346(18)
_cell_length_c 6.9668(8)
_cell_measurement_reflns_used 680
_cell_measurement_temperature 293(2)
_cell_measurement_theta_max 27.33
_cell_measurement_theta_min 2.35
_cell_volume 707.16(13)
_computing_structure_refinement 'SHELXL-97 (Sheldrick, 2008)'
_diffrn_ambient_temperature 293(2)
_diffrn_measured_fraction_theta_full 0.618
_diffrn_measured_fraction_theta_max 0.618
_diffrn_measurement_device_type 'Bruker APEX-II CCD'
_diffrn_measurement_method '\f and \w scans'
_diffrn_radiation_monochromator graphite
_diffrn_radiation_source 'fine-focus sealed tube'
_diffrn_radiation_type MoK\a
_diffrn_radiation_wavelength 0.71073
_diffrn_reflns_av_R_equivalents 0.0235
_diffrn_reflns_av_sigmaI/netI 0.0482
_diffrn_reflns_limit_h_max 7
_diffrn_reflns_limit_h_min -7
_diffrn_reflns_limit_k_max 18
_diffrn_reflns_limit_k_min -19
_diffrn_reflns_limit_l_max 8
_diffrn_reflns_limit_l_min -8
_diffrn_reflns_number 1795
_diffrn_reflns_theta_full 27.34
_diffrn_reflns_theta_max 27.34
_diffrn_reflns_theta_min 3.16
_exptl_absorpt_coefficient_mu 12.7
_exptl_absorpt_correction_T_max 0.7455
_exptl_absorpt_correction_T_min 0.6074
_exptl_absorpt_correction_type empirical
_exptl_absorpt_process_details sadabs
_exptl_crystal_colour blue
_exptl_crystal_density_diffrn 3.124
_exptl_crystal_density_method 'not measured'
_exptl_crystal_description block
_exptl_crystal_F_000 1064
_exptl_crystal_size_max 0.1
_exptl_crystal_size_mid 0.08
_exptl_crystal_size_min 0.06
_refine_diff_density_max 4.445
_refine_diff_density_min -3.666
_refine_diff_density_rms 0.575
_refine_ls_abs_structure_details 'Flack H D (1983), Acta Cryst. A39, 876-881'
_refine_ls_abs_structure_Flack 0.40(5)
_refine_ls_extinction_method none
_refine_ls_goodness_of_fit_ref 1.258
_refine_ls_hydrogen_treatment none
_refine_ls_matrix_type full
_refine_ls_number_parameters 123
_refine_ls_number_reflns 1606
_refine_ls_number_restraints 24
_refine_ls_restrained_S_all 1.250
_refine_ls_R_factor_all 0.0830
_refine_ls_R_factor_gt 0.0681
_refine_ls_shift/su_max 0.000
_refine_ls_shift/su_mean 0.000
_refine_ls_structure_factor_coef Fsqd
_refine_ls_weighting_details 'calc w=1/[\s^2^(Fo^2^)+(0.1057P)^2^+30.5601P] where P=(Fo^2^+2Fc^2^)/3'
_refine_ls_weighting_scheme calc
_refine_ls_wR_factor_gt 0.1802
_refine_ls_wR_factor_ref 0.2065
_reflns_d_resolution_high 0.7737
_reflns_number_gt 1412
_reflns_number_total 1606
_reflns_threshold_expression >2\s(I)
_cod_data_source_file ic6b01697_si_007.cif
_cod_data_source_block chauf
_cod_original_cell_volume 707.16(12)
_cod_original_sg_symbol_H-M 'P 21'
_cod_original_formula_sum 'C12 Co O14 U '
_cod_database_code 4348818
_shelx_title ' chauf '
_shelx_f_calc_maximum 254.76

loop_
_symmetry_equiv_pos_as_xyz
'x, y, z'
'-x, y+1/2, -z'

loop_
_atom_site_label
_atom_site_type_symbol
_atom_site_fract_x
_atom_site_fract_y
_atom_site_fract_z
_atom_site_U_iso_or_equiv
_atom_site_adp_type
_atom_site_occupancy
_atom_site_symmetry_multiplicity
_atom_site_calc_flag
_atom_site_refinement_flags
OU1 O 0.603(3) 0.721(3) 0.334(3) 0.025(5) Uiso 1 1 d .
O5 O 0.226(6) 0.809(3) 0.212(5) 0.032(9) Uiso 1 1 d .
O10 O 1.010(5) 1.004(2) -0.273(6) 0.043(10) Uiso 1 1 d D
O4 O -0.013(4) 0.9396(16) 0.241(4) 0.013(5) Uiso 1 1 d D
O2 O 0.644(3) 1.0788(16) 0.428(3) 0.014(5) Uiso 1 1 d D
O3 O 0.208(5) 1.015(2) 0.449(4) 0.032(8) Uiso 1 1 d D
C1 C 0.491(4) 1.0899(14) 0.292(3) 0.005(5) Uiso 1 1 d D
OU2 O 0.076(3) 0.721(2) 0.550(3) 0.010(4) Uiso 1 1 d .
O9 O 0.753(5) 0.938(2) -0.445(4) 0.028(7) Uiso 1 1 d D
C8 C 0.565(4) 0.8371(16) -0.215(4) 0.011(6) Uiso 1 1 d D
C10 C 0.809(5) 0.973(3) -0.288(5) 0.022(9) Uiso 1 1 d D
C4 C 0.168(5) 0.973(2) 0.303(4) 0.016(8) Uiso 1 1 d D
C6 C 0.184(5) 0.839(2) 0.047(4) 0.014(7) Uiso 1 1 d D
C12 C 0.739(5) 1.1083(17) -0.043(4) 0.011(6) Uiso 1 1 d D
O7 O 0.735(4) 0.7996(17) -0.140(4) 0.024(6) Uiso 1 1 d D
O8 O 0.435(4) 0.8101(19) -0.353(4) 0.032(7) Uiso 1 1 d D
O6 O 0.050(4) 0.8219(17) -0.102(3) 0.019(5) Uiso 1 1 d D
O1 O 0.391(4) 1.1551(14) 0.281(5) 0.029(6) Uiso 1 1 d D
C5 C 0.347(5) 0.9053(17) 0.032(5) 0.014(8) Uiso 1 1 d D
C11 C 0.630(7) 1.0320(17) -0.008(5) 0.023(10) Uiso 1 1 d D
C3 C 0.329(5) 0.9692(16) 0.150(5) 0.016(9) Uiso 1 1 d D
C9 C 0.641(6) 0.9711(17) -0.139(5) 0.016(8) Uiso 1 1 d D
C7 C 0.499(6) 0.9077(17) -0.112(6) 0.026(10) Uiso 1 1 d D
C2 C 0.477(6) 1.0315(17) 0.135(5) 0.017(8) Uiso 1 1 d D
O11 O 0.812(3) 1.1528(16) 0.090(3) 0.014(5) Uiso 1 1 d .
O12 O 0.790(4) 1.1385(17) -0.200(3) 0.009(6) Uiso 1 1 d D
U1 U 0.33991(15) 0.7142(3) 0.43918(13) 0.0126(3) Uani 1 1 d .
Co1 Co 0.9194(6) 0.7126(7) 0.8161(5) 0.0158(8) Uani 1 1 d .

loop_
_atom_site_aniso_label
_atom_site_aniso_U_11
_atom_site_aniso_U_22
_atom_site_aniso_U_33
_atom_site_aniso_U_23
_atom_site_aniso_U_13
_atom_site_aniso_U_12
U1 0.0234(5) 0.0114(8) 0.0029(5) -0.0048(8) 0.0000(3) -0.0034(11)
Co1 0.0191(15) 0.018(3) 0.010(2) 0.000(4) 0.0008(12) -0.002(5)

loop_
_atom_type_symbol
_atom_type_description
_atom_type_scat_dispersion_real
_atom_type_scat_dispersion_imag
_atom_type_scat_source
C C 0.0033 0.0016 'International Tables Vol C Tables 4.2.6.8 and 6.1.1.4'
O O 0.0106 0.0060 'International Tables Vol C Tables 4.2.6.8 and 6.1.1.4'
Co Co 0.3494 0.9721 'International Tables Vol C Tables 4.2.6.8 and 6.1.1.4'
U U -9.6767 9.6646 'International Tables Vol C Tables 4.2.6.8 and 6.1.1.4'

loop_
_geom_angle_atom_site_label_1
_geom_angle_atom_site_label_2
_geom_angle_atom_site_label_3
_geom_angle
_geom_angle_site_symmetry_1
_geom_angle_site_symmetry_3
C6 O5 U1 158(3) . .
C1 O2 U1 97.9(19) . 2_656
O1 C1 O2 118(3) . .
O1 C1 C2 124(3) . .
O2 C1 C2 116(3) . .
O1 C1 U1 61.6(16) . 2_656
O2 C1 U1 57.0(16) . 2_656
C2 C1 U1 162.2(19) . 2_656
U1 OU2 Co1 144.6(10) . 1_455
O7 C8 O8 122(3) . .
O7 C8 C7 117(3) . .
O8 C8 C7 121(3) . .
O9 C10 O10 116(3) . .
O9 C10 C9 117(3) . .
O10 C10 C9 127(3) . .
O3 C4 O4 130(3) . .
O3 C4 C3 121(3) . .
O4 C4 C3 107(2) . .
O5 C6 O6 134(3) . .
O5 C6 C5 107(3) . .
O6 C6 C5 118(3) . .
O11 C12 O12 107(3) . .
O11 C12 C11 123(3) . .
O12 C12 C11 130(3) . .
C8 O7 Co1 142(2) . 1_554
C8 O8 U1 150(2) . 1_554
C6 O6 Co1 128(2) . 1_454
C1 O1 Co1 144(2) . 2_656
C1 O1 U1 93.2(18) . 2_656
Co1 O1 U1 120.2(11) 2_656 2_656
C3 C5 C7 119(3) . .
C3 C5 C6 119(2) . .
C7 C5 C6 121(2) . .
C2 C11 C9 122(2) . .
C2 C11 C12 116(2) . .
C9 C11 C12 121(3) . .
C5 C3 C2 120(2) . .
C5 C3 C4 123(2) . .
C2 C3 C4 117(2) . .
C7 C9 C11 117(2) . .
C7 C9 C10 123(3) . .
C11 C9 C10 120(2) . .
C5 C7 C9 123(3) . .
C5 C7 C8 122(3) . .
C9 C7 C8 114(3) . .
C11 C2 C3 120(2) . .
C11 C2 C1 121(2) . .
C3 C2 C1 118(2) . .
C12 O11 Co1 142(2) . 2_756
C12 O12 U1 144(2) . 2_655
OU1 U1 OU2 172(2) . .
OU1 U1 O12 89.2(13) . 2_645
OU2 U1 O12 96.1(11) . 2_645
OU1 U1 O8 92.2(15) . 1_556
OU2 U1 O8 81.6(13) . 1_556
O12 U1 O8 168.3(11) 2_645 1_556
OU1 U1 O5 83.6(15) . .
OU2 U1 O5 91.9(13) . .
O12 U1 O5 80.8(12) 2_645 .
O8 U1 O5 87.8(13) 1_556 .
OU1 U1 O2 101.7(16) . 2_646
OU2 U1 O2 85.1(13) . 2_646
O12 U1 O2 74.0(9) 2_645 2_646
O8 U1 O2 116.9(10) 1_556 2_646
O5 U1 O2 154.2(11) . 2_646
OU1 U1 O1 80.6(11) . 2_646
OU2 U1 O1 101.4(9) . 2_646
O12 U1 O1 118.8(10) 2_645 2_646
O8 U1 O1 72.8(10) 1_556 2_646
O5 U1 O1 154.4(10) . 2_646
O2 U1 O1 50.2(6) 2_646 2_646
OU1 U1 C1 92.7(14) . 2_646
OU2 U1 C1 92.1(11) . 2_646
O12 U1 C1 97.1(9) 2_645 2_646
O8 U1 C1 94.4(9) 1_556 2_646
O5 U1 C1 175.7(10) . 2_646
O2 U1 C1 25.1(4) 2_646 2_646
O1 U1 C1 25.2(4) 2_646 2_646
O7 Co1 O11 145.4(11) 1_556 2_746
O7 Co1 O6 56.0(11) 1_556 1_656
O11 Co1 O6 96.8(10) 2_746 1_656
O7 Co1 OU2 111.9(13) 1_556 1_655
O11 Co1 OU2 86.4(10) 2_746 1_655
O6 Co1 OU2 90.1(12) 1_656 1_655
O7 Co1 O1 86.4(11) 1_556 2_646
O11 Co1 O1 120.3(12) 2_746 2_646
O6 Co1 O1 141.9(10) 1_656 2_646
OU2 Co1 O1 99.8(11) 1_655 2_646

loop_
_geom_bond_atom_site_label_1
_geom_bond_atom_site_label_2
_geom_bond_distance
_geom_bond_site_symmetry_2
OU1 U1 1.76(2) .
O5 C6 1.27(5) .
O5 U1 2.34(4) .
O10 C10 1.294(19) .
O4 C4 1.259(18) .
O2 C1 1.273(18) .
O2 U1 2.52(3) 2_656
O3 C4 1.257(19) .
C1 O1 1.271(19) .
C1 C2 1.491(19) .
C1 U1 2.98(2) 2_656
OU2 U1 1.788(16) .
OU2 Co1 2.134(18) 1_455
O9 C10 1.269(14) .
C8 O7 1.269(18) .
C8 O8 1.272(18) .
C8 C7 1.484(19) .
C10 C9 1.487(19) .
C4 C3 1.481(19) .
C6 O6 1.288(18) .
C6 C5 1.506(19) .
C12 O11 1.26(4) .
C12 O12 1.262(18) .
C12 C11 1.500(19) .
O7 Co1 1.90(3) 1_554
O8 U1 2.25(3) 1_554
O6 Co1 2.11(3) 1_454
O1 Co1 2.14(2) 2_656
O1 U1 2.62(3) 2_656
C5 C3 1.388(19) .
C5 C7 1.390(19) .
C11 C2 1.389(19) .
C11 C9 1.400(19) .
C3 C2 1.395(19) .
C9 C7 1.399(19) .
O11 Co1 1.96(2) 2_756
O12 U1 2.21(2) 2_655
U1 O12 2.21(2) 2_645
U1 O8 2.25(3) 1_556
U1 O2 2.52(3) 2_646
U1 O1 2.62(3) 2_646
U1 C1 2.98(2) 2_646
Co1 O7 1.90(3) 1_556
Co1 O11 1.96(2) 2_746
Co1 O6 2.11(3) 1_656
Co1 OU2 2.134(18) 1_655
Co1 O1 2.14(2) 2_646
